data_1008886
loop_
_publ_author_name
'Schobinger-Papamantellos, P'
'Buschow, K H J'
'de Boer, F R'
'Ritter, C'
'Isnard, O'
'Fauth, F'

_publ_section_title
;
The Fe ordering in R Fe6 Ge6 compounds with non-magnetic R (R = Y, Lu,
Hf) studied by neutron diffraction and magnetic measurements
;
_journal_coden_ASTM JALCEU
_journal_name_full 'Journal of Alloys Compd.'
_journal_page_first 59
_journal_page_last 65
_journal_paper_doi 10.1016/S0925-8388(97)00548-3
_journal_volume 267
_journal_year 1998
_chemical_formula_structural 'Y Fe6 Ge6'
_chemical_formula_sum 'Fe6 Ge6 Y'
_chemical_name_systematic 'Yttrium iron germanide (1/6/6)'
_space_group_IT_number 63
_symmetry_cell_setting orthorhombic
_symmetry_Int_Tables_number 63
_symmetry_space_group_name_Hall '-C 2c 2'
_symmetry_space_group_name_H-M 'C m c m'
_cell_angle_alpha 90
_cell_angle_beta 90
_cell_angle_gamma 90
_cell_formula_units_Z 4
_cell_length_a 8.11975(10)
_cell_length_b 17.72995(3)
_cell_length_c 5.11821(1)
_cell_volume 736.8
_refine_ls_R_factor_all 0.044
_cod_database_code 1008886

loop_
_symmetry_equiv_pos_as_xyz
x,y,z
x,-y,-z
x,y,1/2-z
x,-y,1/2+z
-x,-y,-z
-x,y,z
-x,-y,1/2+z
-x,y,1/2-z
1/2+x,1/2+y,z
1/2+x,1/2-y,-z
1/2+x,1/2+y,1/2-z
1/2+x,1/2-y,1/2+z
1/2-x,1/2-y,-z
1/2-x,1/2+y,z
1/2-x,1/2-y,1/2+z
1/2-x,1/2+y,1/2-z

loop_
_atom_site_label
_atom_site_type_symbol
_atom_site_symmetry_multiplicity
_atom_site_Wyckoff_symbol
_atom_site_fract_x
_atom_site_fract_y
_atom_site_fract_z
_atom_site_occupancy
_atom_site_attached_hydrogens
_atom_site_calc_flag
Y1 Y0 4 c 0. 0.1292(8) 0.25 0.760(8) 0 d
Y2 Y0 4 c 0. 0.1208(8) 0.25 0.240(8) 0 d
Ge1 Ge0 4 c 0. 0.0373(5) 0.75 1. 0 d
Ge2 Ge0 4 c 0.5 0.0373(5) 0.75 1. 0 d
Ge3 Ge0 4 c 0. 0.2103(7) 0.75 1. 0 d
Ge4 Ge0 4 c 0.5 0.2051(8) 0.75 1. 0 d
Ge5 Ge0 8 g 0.3469(3) 0.1237(6) 0.25 0.760(8) 0 d
Ge6 Ge0 8 g 0.8469(3) 0.1263(6) 0.25 0.240(8) 0 d
Fe1 Fe0 8 d 0.25 0.25 0. 1. 0 d
Fe2 Fe0 8 e 0.2517(5) 0. 0. 1. 0 d
Fe3 Fe0 8 g 0.2511(5) 0.1261(6) 0.75 1. 0 d

loop_
_atom_type_symbol
_atom_type_oxidation_number
Y0 0.000
Ge0 0.000
Fe0 0.000
